data_7023343
loop_
_publ_author_name
'Li, Jiang'
'Yang, Guoping'
'Hou, Lei'
'Cui, Lin'
'Li, Yuanpu'
'Wang, Yao-Yu'
'Shi, Qi-Zhen'

_publ_section_title
;
 Three new solvent-directed 3D lead(II)-MOFs displaying the unique
 properties of luminescence and selective CO2 sorption.
;
_journal_issue 37
_journal_name_full 'Dalton transactions (Cambridge, England : 2003)'
_journal_page_first 13590
_journal_page_last 13598
_journal_paper_doi 10.1039/c3dt51203g
_journal_volume 42
_journal_year 2013
_chemical_formula_sum 'C10 H4 N3 O5 Pb'
_chemical_formula_weight 453.35
_chemical_name_systematic
; 
 ? 
;
_space_group_IT_number 88
_symmetry_space_group_name_Hall '-I 4ad'
_symmetry_space_group_name_H-M 'I 41/a :2'
_atom_sites_solution_hydrogens geom
_atom_sites_solution_primary direct
_atom_sites_solution_secondary difmap
_audit_creation_method SHELXL-97
_cell_angle_alpha 90.00
_cell_angle_beta 90.00
_cell_angle_gamma 90.00
_cell_formula_units_Z 16
_cell_length_a 17.262(8)
_cell_length_b 17.262(8)
_cell_length_c 21.956(10)
_cell_measurement_reflns_used 4731
_cell_measurement_temperature 296(2)
_cell_measurement_theta_max 26.27
_cell_measurement_theta_min 2.4965
_cell_volume 6542(5)
_computing_cell_refinement 'Bruker SMART'
_computing_data_collection 'Bruker SMART'
_computing_data_reduction 'Bruker SMART'
_computing_molecular_graphics 'Bruker SHELXTL'
_computing_publication_material 'Bruker SHELXTL'
_computing_structure_refinement 'SHELXL-97 (Sheldrick, 1997)'
_computing_structure_solution 'SHELXS-97 (Sheldrick, 1990)'
_diffrn_ambient_temperature 296(2)
_diffrn_measured_fraction_theta_full 0.989
_diffrn_measured_fraction_theta_max 0.989
_diffrn_radiation_monochromator graphite
_diffrn_radiation_source 'fine-focus sealed tube'
_diffrn_radiation_type MoK\a
_diffrn_radiation_wavelength 0.71073
_diffrn_reflns_av_R_equivalents 0.0423
_diffrn_reflns_av_sigmaI/netI 0.0328
_diffrn_reflns_limit_h_max 21
_diffrn_reflns_limit_h_min -21
_diffrn_reflns_limit_k_max 21
_diffrn_reflns_limit_k_min -10
_diffrn_reflns_limit_l_max 27
_diffrn_reflns_limit_l_min -25
_diffrn_reflns_number 18375
_diffrn_reflns_theta_full 26.86
_diffrn_reflns_theta_max 26.86
_diffrn_reflns_theta_min 2.36
_exptl_absorpt_coefficient_mu 10.330
_exptl_absorpt_correction_T_max 0.7469
_exptl_absorpt_correction_T_min 0.1906
_exptl_absorpt_correction_type multi-scan
_exptl_absorpt_process_details sadabs
_exptl_crystal_colour yellow
_exptl_crystal_density_diffrn 1.841
_exptl_crystal_density_method 'not measured'
_exptl_crystal_description block
_exptl_crystal_F_000 3312
_exptl_crystal_size_max 0.24
_exptl_crystal_size_mid 0.21
_exptl_crystal_size_min 0.03
_refine_diff_density_max 1.015
_refine_diff_density_min -0.752
_refine_diff_density_rms 0.258
_refine_ls_extinction_method none
_refine_ls_goodness_of_fit_ref 1.150
_refine_ls_hydrogen_treatment contrs
_refine_ls_matrix_type full
_refine_ls_number_parameters 172
_refine_ls_number_reflns 3486
_refine_ls_number_restraints 6
_refine_ls_restrained_S_all 1.150
_refine_ls_R_factor_all 0.0579
_refine_ls_R_factor_gt 0.0331
_refine_ls_shift/su_max 0.009
_refine_ls_shift/su_mean 0.001
_refine_ls_structure_factor_coef Fsqd
_refine_ls_weighting_details 'calc w=1/[\s^2^(Fo^2^)+(0.1000P)^2^+0.0000P] where P=(Fo^2^+2Fc^2^)/3'
_refine_ls_weighting_scheme calc
_refine_ls_wR_factor_gt 0.1328
_refine_ls_wR_factor_ref 0.1593
_reflns_number_gt 2566
_reflns_number_total 3486
_reflns_threshold_expression >2sigma(I)
_cod_data_source_file c3dt51203g.txt
_cod_data_source_block 3
_cod_original_sg_symbol_H-M I4(1)/a
_cod_database_code 7023343

loop_
_symmetry_equiv_pos_as_xyz
'x, y, z'
'-y+3/4, x+1/4, z+1/4'
'-x+1/2, -y, z+1/2'
'y+3/4, -x+3/4, z+3/4'
'x+1/2, y+1/2, z+1/2'
'-y+5/4, x+3/4, z+3/4'
'-x+1, -y+1/2, z+1'
'y+5/4, -x+5/4, z+5/4'
'-x, -y, -z'
'y-3/4, -x-1/4, -z-1/4'
'x-1/2, y, -z-1/2'
'-y-3/4, x-3/4, -z-3/4'
'-x+1/2, -y+1/2, -z+1/2'
'y-1/4, -x+1/4, -z+1/4'
'x, y+1/2, -z'
'-y-1/4, x-1/4, -z-1/4'

loop_
_atom_site_label
_atom_site_type_symbol
_atom_site_fract_x
_atom_site_fract_y
_atom_site_fract_z
_atom_site_U_iso_or_equiv
_atom_site_adp_type
_atom_site_occupancy
_atom_site_symmetry_multiplicity
_atom_site_calc_flag
_atom_site_refinement_flags
Pb1 Pb 0.42030(2) 1.095219(19) 0.426282(15) 0.03956(18) Uani 1 1 d .
C1 C 0.4131(8) 0.9026(6) 0.4190(5) 0.060(3) Uani 1 1 d .
C2 C 0.3933(6) 0.9092(5) 0.4843(4) 0.043(2) Uani 1 1 d .
C3 C 0.3804(6) 0.8511(5) 0.5263(4) 0.040(2) Uani 1 1 d .
C4 C 0.3687(5) 0.9612(5) 0.5697(4) 0.0358(19) Uani 1 1 d .
C5 C 0.3866(6) 0.7663(6) 0.5259(5) 0.050(2) Uani 1 1 d .
C6 C 0.3563(6) 1.0145(6) 0.6199(4) 0.045(2) Uani 1 1 d .
C7 C 0.3672(10) 1.0933(7) 0.6146(5) 0.076(4) Uani 1 1 d .
H7 H 0.3796 1.1158 0.5773 0.091 Uiso 1 1 calc R
C8 C 0.3587(13) 1.1390(8) 0.6682(7) 0.114(7) Uani 1 1 d .
H8 H 0.3647 1.1925 0.6667 0.137 Uiso 1 1 calc R
C9 C 0.3414(13) 1.1026(9) 0.7224(6) 0.113(7) Uani 1 1 d .
H9 H 0.3368 1.1312 0.7581 0.135 Uiso 1 1 calc R
C10 C 0.3310(10) 1.0242(8) 0.7233(6) 0.083(4) Uani 1 1 d .
H10 H 0.3178 1.0010 0.7601 0.099 Uiso 1 1 calc R
N1 N 0.3863(5) 0.9784(4) 0.5114(3) 0.045(2) Uani 1 1 d .
N2 N 0.3637(4) 0.8856(4) 0.5803(3) 0.0366(17) Uani 1 1 d .
N3 N 0.3385(6) 0.9795(5) 0.6749(4) 0.051(2) Uani 1 1 d .
O1 O 0.4209(6) 0.9594(4) 0.3873(3) 0.075(3) Uani 1 1 d .
O2 O 0.4221(7) 0.8326(4) 0.3971(4) 0.084(3) Uani 1 1 d .
O3 O 0.4033(6) 0.7323(4) 0.4775(3) 0.072(2) Uani 1 1 d .
O4 O 0.3756(5) 0.7333(4) 0.5764(3) 0.064(2) Uani 1 1 d .
O5 O 0.4217(19) 0.9092(18) 0.2140(17) 0.324(15) Uani 1 1 d U

loop_
_atom_site_aniso_label
_atom_site_aniso_U_11
_atom_site_aniso_U_22
_atom_site_aniso_U_33
_atom_site_aniso_U_23
_atom_site_aniso_U_13
_atom_site_aniso_U_12
Pb1 0.0463(3) 0.0354(2) 0.0370(3) 0.00293(14) -0.00700(14) 0.00056(14)
C1 0.104(10) 0.041(6) 0.036(6) -0.005(5) 0.004(6) 0.003(6)
C2 0.062(6) 0.038(5) 0.031(5) -0.006(4) -0.002(4) 0.004(4)
C3 0.052(6) 0.036(5) 0.030(5) -0.003(4) -0.004(4) -0.001(4)
C4 0.045(5) 0.029(4) 0.033(5) -0.005(3) -0.004(4) -0.001(4)
C5 0.068(7) 0.037(5) 0.047(6) 0.003(4) 0.006(5) -0.007(5)
C6 0.057(6) 0.047(5) 0.031(5) -0.006(4) -0.002(4) 0.002(4)
C7 0.144(13) 0.046(6) 0.039(6) -0.005(5) 0.010(7) 0.001(7)
C8 0.24(2) 0.039(7) 0.063(9) -0.013(6) 0.009(11) -0.018(10)
C9 0.23(2) 0.067(9) 0.040(7) -0.014(6) 0.022(10) -0.002(11)
C10 0.130(13) 0.082(10) 0.037(7) 0.000(6) 0.012(7) -0.006(9)
N1 0.074(6) 0.031(4) 0.030(4) 0.002(3) 0.000(4) -0.001(4)
N2 0.036(4) 0.037(4) 0.037(4) 0.002(3) 0.001(3) 0.002(3)
N3 0.071(6) 0.047(5) 0.035(4) 0.006(4) 0.002(4) 0.008(4)
O1 0.155(9) 0.043(4) 0.028(4) -0.002(3) 0.012(4) 0.004(5)
O2 0.165(10) 0.042(4) 0.046(5) -0.005(4) 0.018(5) 0.016(5)
O3 0.130(8) 0.039(4) 0.048(5) -0.011(3) 0.009(5) -0.003(4)
O4 0.101(7) 0.033(4) 0.057(5) 0.009(3) 0.024(4) -0.001(4)
O5 0.32(2) 0.32(2) 0.33(2) -0.005(17) 0.023(17) 0.047(16)

loop_
_atom_type_symbol
_atom_type_description
_atom_type_scat_dispersion_real
_atom_type_scat_dispersion_imag
_atom_type_scat_source
C C 0.0033 0.0016 'International Tables Vol C Tables 4.2.6.8 and 6.1.1.4'
H H 0.0000 0.0000 'International Tables Vol C Tables 4.2.6.8 and 6.1.1.4'
N N 0.0061 0.0033 'International Tables Vol C Tables 4.2.6.8 and 6.1.1.4'
O O 0.0106 0.0060 'International Tables Vol C Tables 4.2.6.8 and 6.1.1.4'
Pb Pb -3.3944 10.1111 'International Tables Vol C Tables 4.2.6.8 and 6.1.1.4'

loop_
_geom_angle_atom_site_label_1
_geom_angle_atom_site_label_2
_geom_angle_atom_site_label_3
_geom_angle
_geom_angle_site_symmetry_1
_geom_angle_site_symmetry_3
N2 Pb1 O1 79.7(3) 6_554 .
N2 Pb1 O4 73.8(2) 6_554 15_556
O1 Pb1 O4 152.4(3) . 15_556
N2 Pb1 N3 65.4(3) 6_554 6_554
O1 Pb1 N3 87.6(3) . 6_554
O4 Pb1 N3 74.6(3) 15_556 6_554
O1 C1 O2 121.6(10) . .
O1 C1 C2 121.4(10) . .
O2 C1 C2 117.0(10) . .
N1 C2 C3 109.7(8) . .
N1 C2 C1 121.3(9) . .
C3 C2 C1 129.0(9) . .
N2 C3 C2 107.4(8) . .
N2 C3 C5 117.2(8) . .
C2 C3 C5 135.2(9) . .
N2 C4 N1 113.3(8) . .
N2 C4 C6 118.7(8) . .
N1 C4 C6 128.0(8) . .
O3 C5 O4 124.8(9) . .
O3 C5 C3 119.4(9) . .
O4 C5 C3 115.8(9) . .
C7 C6 N3 122.3(9) . .
C7 C6 C4 122.7(9) . .
N3 C6 C4 114.7(9) . .
C6 C7 C8 117.5(11) . .
C6 C7 H7 121.2 . .
C8 C7 H7 121.2 . .
C9 C8 C7 118.9(13) . .
C9 C8 H8 120.6 . .
C7 C8 H8 120.6 . .
C10 C9 C8 119.5(13) . .
C10 C9 H9 120.2 . .
C8 C9 H9 120.2 . .
N3 C10 C9 123.8(12) . .
N3 C10 H10 118.1 . .
C9 C10 H10 118.1 . .
C2 N1 C4 104.2(7) . .
C4 N2 C3 105.3(7) . .
C4 N2 Pb1 124.8(6) . 8_354
C3 N2 Pb1 129.5(6) . 8_354
C10 N3 C6 117.9(10) . .
C10 N3 Pb1 125.5(8) . 8_354
C6 N3 Pb1 115.8(6) . 8_354
C1 O1 Pb1 124.3(7) . .
C5 O4 Pb1 111.3(6) . 15_546

loop_
_geom_bond_atom_site_label_1
_geom_bond_atom_site_label_2
_geom_bond_distance
_geom_bond_site_symmetry_2
Pb1 N2 2.339(7) 6_554
Pb1 O1 2.496(7) .
Pb1 O4 2.506(7) 15_556
Pb1 N3 2.588(9) 6_554
C1 O1 1.211(13) .
C1 O2 1.308(13) .
C1 C2 1.480(13) .
C2 N1 1.340(12) .
C2 C3 1.379(13) .
C3 N2 1.358(11) .
C3 C5 1.467(13) .
C4 N2 1.330(11) .
C4 N1 1.349(11) .
C4 C6 1.451(12) .
C5 O3 1.247(12) .
C5 O4 1.262(11) .
C6 C7 1.378(15) .
C6 N3 1.385(12) .
C7 C8 1.425(17) .
C7 H7 0.9300 .
C8 C9 1.38(2) .
C8 H8 0.9300 .
C9 C10 1.364(19) .
C9 H9 0.9300 .
C10 N3 1.319(14) .
C10 H10 0.9300 .
N2 Pb1 2.339(7) 8_354
N3 Pb1 2.588(9) 8_354
O4 Pb1 2.506(7) 15_546

loop_
_geom_torsion_atom_site_label_1
_geom_torsion_atom_site_label_2
_geom_torsion_atom_site_label_3
_geom_torsion_atom_site_label_4
_geom_torsion
_geom_torsion_site_symmetry_1
_geom_torsion_site_symmetry_4
O1 C1 C2 N1 -2.6(19) . .
O2 C1 C2 N1 177.0(11) . .
O1 C1 C2 C3 178.1(12) . .
O2 C1 C2 C3 -2(2) . .
N1 C2 C3 N2 1.0(12) . .
C1 C2 C3 N2 -179.7(11) . .
N1 C2 C3 C5 -173.2(11) . .
C1 C2 C3 C5 6(2) . .
N2 C3 C5 O3 -178.6(10) . .
C2 C3 C5 O3 -4.8(19) . .
N2 C3 C5 O4 0.2(14) . .
C2 C3 C5 O4 174.0(12) . .
N2 C4 C6 C7 173.9(12) . .
N1 C4 C6 C7 -5.1(18) . .
N2 C4 C6 N3 -1.3(13) . .
N1 C4 C6 N3 179.8(10) . .
N3 C6 C7 C8 -1(2) . .
C4 C6 C7 C8 -175.5(15) . .
C6 C7 C8 C9 1(3) . .
C7 C8 C9 C10 -2(3) . .
C8 C9 C10 N3 2(3) . .
C3 C2 N1 C4 -0.4(11) . .
C1 C2 N1 C4 -179.7(10) . .
N2 C4 N1 C2 -0.5(11) . .
C6 C4 N1 C2 178.5(9) . .
N1 C4 N2 C3 1.1(11) . .
C6 C4 N2 C3 -178.0(9) . .
N1 C4 N2 Pb1 174.4(6) . 8_354
C6 C4 N2 Pb1 -4.7(12) . 8_354
C2 C3 N2 C4 -1.2(11) . .
C5 C3 N2 C4 174.2(8) . .
C2 C3 N2 Pb1 -174.1(6) . 8_354
C5 C3 N2 Pb1 1.4(13) . 8_354
C9 C10 N3 C6 -2(2) . .
C9 C10 N3 Pb1 167.9(14) . 8_354
C7 C6 N3 C10 1.0(18) . .
C4 C6 N3 C10 176.1(11) . .
C7 C6 N3 Pb1 -169.5(10) . 8_354
C4 C6 N3 Pb1 5.7(11) . 8_354
O2 C1 O1 Pb1 -172.6(10) . .
C2 C1 O1 Pb1 7.0(19) . .
N2 Pb1 O1 C1 -147.3(12) 6_554 .
O4 Pb1 O1 C1 -131.0(11) 15_556 .
N3 Pb1 O1 C1 -81.8(11) 6_554 .
O3 C5 O4 Pb1 12.9(15) . 15_546
C3 C5 O4 Pb1 -165.8(7) . 15_546
